data_7213276
loop_
_publ_author_name
'Dinger, Maarten B.'
'Scott, Michael J.'

_publ_section_title
;
 Hydroxy-substituted triarylcarbenium bromides. Synthesis, structure,
 derivatization and facile conversion to highly substituted
 xanthenes&#x200A;&#x2020;
;
_journal_issue 11
_journal_name_full 'Journal of the Chemical Society, Perkin Transactions 1'
_journal_page_first 1741
_journal_paper_doi 10.1039/b001032o
_journal_year 2000
_chemical_formula_sum 'C35 H45 Br Cl2 O2'
_chemical_formula_weight 648.52
_chemical_name_systematic
; 
 ? 
;
_space_group_IT_number 19
_symmetry_space_group_name_Hall 'P 2ac 2ab'
_symmetry_space_group_name_H-M 'P 21 21 21'
_atom_sites_solution_hydrogens geom
_atom_sites_solution_primary direct
_atom_sites_solution_secondary difmap
_cell_angle_alpha 90.00
_cell_angle_beta 90.00
_cell_angle_gamma 90.00
_cell_formula_units_Z 4
_cell_length_a 9.3103(5)
_cell_length_b 12.5249(7)
_cell_length_c 28.9201(18)
_cell_measurement_temperature 173(2)
_cell_volume 3372.4(3)
_computing_cell_refinement ' Bruker AXS Smart '
_computing_data_collection 'Bruker AXS Smart '
_computing_data_reduction 'Bruker AXS Smart '
_computing_structure_refinement 'SHELXL-97 (Sheldrick, 1997)'
_computing_structure_solution 'SHELXS-97 (Sheldrick, 1990)'
_diffrn_ambient_temperature 173(2)
_diffrn_measured_fraction_theta_full 1.000
_diffrn_measured_fraction_theta_max 1.000
_diffrn_radiation_monochromator graphite
_diffrn_radiation_source 'fine-focus sealed tube'
_diffrn_radiation_type MoK\a
_diffrn_radiation_wavelength 0.71073
_diffrn_reflns_av_R_equivalents 0.0752
_diffrn_reflns_av_sigmaI/netI 0.0647
_diffrn_reflns_limit_h_max 10
_diffrn_reflns_limit_h_min -11
_diffrn_reflns_limit_k_max 14
_diffrn_reflns_limit_k_min -14
_diffrn_reflns_limit_l_max 34
_diffrn_reflns_limit_l_min -28
_diffrn_reflns_number 18656
_diffrn_reflns_theta_full 24.99
_diffrn_reflns_theta_max 24.99
_diffrn_reflns_theta_min 1.41
_exptl_absorpt_coefficient_mu 1.406
_exptl_absorpt_correction_T_max 1.00
_exptl_absorpt_correction_T_min 0.66
_exptl_absorpt_correction_type SADABS
_exptl_crystal_colour 'dark orange '
_exptl_crystal_density_diffrn 1.277
_exptl_crystal_density_method 'not measured'
_exptl_crystal_description 'thin flake'
_exptl_crystal_F_000 1360
_refine_diff_density_max 0.366
_refine_diff_density_min -0.413
_refine_diff_density_rms 0.103
_refine_ls_abs_structure_details 'Flack H D (1983), Acta Cryst. A39, 876-881'
_refine_ls_abs_structure_Flack 0.017(10)
_refine_ls_extinction_method none
_refine_ls_goodness_of_fit_ref 1.059
_refine_ls_hydrogen_treatment mixed
_refine_ls_matrix_type full
_refine_ls_number_parameters 350
_refine_ls_number_reflns 5935
_refine_ls_number_restraints 0
_refine_ls_restrained_S_all 1.059
_refine_ls_R_factor_all 0.0577
_refine_ls_R_factor_gt 0.0471
_refine_ls_shift/su_max 0.000
_refine_ls_shift/su_mean 0.000
_refine_ls_structure_factor_coef Fsqd
_refine_ls_weighting_details 'calc w=1/[\s^2^(Fo^2^)+(0.0552P)^2^+0.0000P] where P=(Fo^2^+2Fc^2^)/3'
_refine_ls_weighting_scheme calc
_refine_ls_wR_factor_gt 0.1054
_refine_ls_wR_factor_ref 0.1109
_reflns_number_gt 5060
_reflns_number_total 5935
_reflns_threshold_expression >2sigma(I)
_cod_data_source_file b001032osup1.cif
_cod_data_source_block 3a.CH2Cl2
_cod_database_code 7213276

loop_
_symmetry_equiv_pos_as_xyz
'x, y, z'
'-x+1/2, -y, z+1/2'
'-x, y+1/2, -z+1/2'
'x+1/2, -y+1/2, -z'

loop_
_atom_site_label
_atom_site_type_symbol
_atom_site_fract_x
_atom_site_fract_y
_atom_site_fract_z
_atom_site_U_iso_or_equiv
_atom_site_adp_type
_atom_site_occupancy
_atom_site_symmetry_multiplicity
_atom_site_calc_flag
_atom_site_refinement_flags
Br1 Br -0.99054(4) -0.81404(3) -0.163654(15) 0.03877(13) Uani 1 1 d .
O1 O -1.1717(3) -1.0048(2) -0.12219(10) 0.0352(7) Uani 1 1 d .
H1 H -1.139(6) -0.951(4) -0.1317(19) 0.068(18) Uiso 1 1 d .
C1 C -1.3594(3) -0.8516(3) -0.16732(13) 0.0221(8) Uani 1 1 d .
O2 O -1.2879(3) -0.71253(17) -0.23804(8) 0.0209(5) Uani 1 1 d .
C2 C -1.4052(4) -0.9254(3) -0.12964(12) 0.0217(8) Uani 1 1 d .
C3 C -1.3113(4) -0.9969(3) -0.10846(13) 0.0239(8) Uani 1 1 d .
C4 C -1.3587(4) -1.0639(3) -0.07281(12) 0.0232(8) Uani 1 1 d .
C5 C -1.2562(4) -1.1426(3) -0.04859(13) 0.0285(9) Uani 1 1 d .
C6 C -1.1942(5) -1.2214(3) -0.08399(15) 0.0447(11) Uani 1 1 d .
H6A H -1.2725 -1.2626 -0.0979 0.067 Uiso 1 1 calc R
H6B H -1.1273 -1.2700 -0.0685 0.067 Uiso 1 1 calc R
H6C H -1.1432 -1.1818 -0.1082 0.067 Uiso 1 1 calc R
C7 C -1.3332(5) -1.2094(3) -0.01232(15) 0.0472(12) Uani 1 1 d .
H7A H -1.3715 -1.1625 0.0118 0.071 Uiso 1 1 calc R
H7B H -1.2655 -1.2601 0.0015 0.071 Uiso 1 1 calc R
H7C H -1.4123 -1.2486 -0.0269 0.071 Uiso 1 1 calc R
C8 C -1.1374(5) -1.0798(4) -0.02430(17) 0.0482(12) Uani 1 1 d .
H8A H -1.1797 -1.0342 -0.0004 0.072 Uiso 1 1 calc R
H8B H -1.0869 -1.0352 -0.0469 0.072 Uiso 1 1 calc R
H8C H -1.0693 -1.1296 -0.0100 0.072 Uiso 1 1 calc R
C9 C -1.5031(4) -1.0552(3) -0.05986(11) 0.0270(7) Uani 1 1 d .
H9A H -1.5370 -1.1001 -0.0358 0.032 Uiso 1 1 calc R
C10 C -1.5998(4) -0.9848(3) -0.08010(13) 0.0268(9) Uani 1 1 d .
C11 C -1.7549(4) -0.9793(3) -0.06519(15) 0.0382(10) Uani 1 1 d .
H11A H -1.8157 -0.9658 -0.0922 0.057 Uiso 1 1 calc R
H11B H -1.7670 -0.9214 -0.0428 0.057 Uiso 1 1 calc R
H11C H -1.7826 -1.0472 -0.0509 0.057 Uiso 1 1 calc R
C12 C -1.5487(4) -0.9194(3) -0.11516(12) 0.0227(8) Uani 1 1 d .
H12A H -1.6118 -0.8699 -0.1295 0.027 Uiso 1 1 calc R
C13 C -1.3517(4) -0.7419(3) -0.15889(13) 0.0239(8) Uani 1 1 d .
C14 C -1.3037(4) -0.6737(3) -0.19443(12) 0.0221(8) Uani 1 1 d .
C15 C -1.2712(4) -0.5642(3) -0.18625(13) 0.0258(8) Uani 1 1 d .
C16 C -1.1949(4) -0.4921(3) -0.22123(14) 0.0294(9) Uani 1 1 d .
C17 C -1.0510(4) -0.5426(3) -0.23490(16) 0.0367(10) Uani 1 1 d .
H17A H -1.0667 -0.6167 -0.2446 0.055 Uiso 1 1 calc R
H17B H -0.9856 -0.5412 -0.2084 0.055 Uiso 1 1 calc R
H17C H -1.0086 -0.5023 -0.2605 0.055 Uiso 1 1 calc R
C18 C -1.1582(5) -0.3821(3) -0.20016(15) 0.0401(10) Uani 1 1 d .
H18A H -1.0975 -0.3920 -0.1728 0.060 Uiso 1 1 calc R
H18B H -1.2471 -0.3456 -0.1912 0.060 Uiso 1 1 calc R
H18C H -1.1069 -0.3389 -0.2231 0.060 Uiso 1 1 calc R
C19 C -1.2921(4) -0.4710(3) -0.26344(14) 0.0309(9) Uani 1 1 d .
H19A H -1.3185 -0.5390 -0.2778 0.046 Uiso 1 1 calc R
H19B H -1.2405 -0.4267 -0.2859 0.046 Uiso 1 1 calc R
H19C H -1.3793 -0.4337 -0.2534 0.046 Uiso 1 1 calc R
C20 C -1.3043(5) -0.5284(3) -0.14270(14) 0.0344(10) Uani 1 1 d .
H20A H -1.2881 -0.4550 -0.1363 0.041 Uiso 1 1 calc R
C21 C -1.3608(5) -0.5919(3) -0.10644(14) 0.0362(10) Uani 1 1 d .
C22 C -1.3947(6) -0.5406(4) -0.06039(15) 0.0559(14) Uani 1 1 d .
H22A H -1.4374 -0.5939 -0.0397 0.084 Uiso 1 1 calc R
H22B H -1.4627 -0.4818 -0.0650 0.084 Uiso 1 1 calc R
H22C H -1.3061 -0.5129 -0.0466 0.084 Uiso 1 1 calc R
C23 C -1.3812(4) -0.6980(3) -0.11436(13) 0.0301(9) Uani 1 1 d .
H23A H -1.4151 -0.7428 -0.0902 0.036 Uiso 1 1 calc R
C24 C -1.3271(4) -0.8915(3) -0.21160(12) 0.0199(8) Uani 1 1 d .
C25 C -1.3037(4) -0.8175(3) -0.24760(12) 0.0235(8) Uani 1 1 d .
C26 C -1.3007(4) -0.8512(3) -0.29461(12) 0.0247(8) Uani 1 1 d .
C27 C -1.3053(4) -0.7715(3) -0.33558(14) 0.0328(9) Uani 1 1 d .
C28 C -1.4434(4) -0.7055(3) -0.33089(14) 0.0332(9) Uani 1 1 d .
H28A H -1.4434 -0.6484 -0.3541 0.050 Uiso 1 1 calc R
H28B H -1.4480 -0.6742 -0.2999 0.050 Uiso 1 1 calc R
H28C H -1.5269 -0.7518 -0.3358 0.050 Uiso 1 1 calc R
C29 C -1.1720(4) -0.7013(3) -0.33698(16) 0.0446(11) Uani 1 1 d .
H29A H -1.0865 -0.7462 -0.3404 0.067 Uiso 1 1 calc R
H29B H -1.1651 -0.6604 -0.3082 0.067 Uiso 1 1 calc R
H29C H -1.1786 -0.6521 -0.3632 0.067 Uiso 1 1 calc R
C30 C -1.3146(7) -0.8305(4) -0.38183(14) 0.0587(15) Uani 1 1 d .
H30A H -1.2288 -0.8747 -0.3860 0.088 Uiso 1 1 calc R
H30B H -1.3209 -0.7785 -0.4071 0.088 Uiso 1 1 calc R
H30C H -1.4002 -0.8761 -0.3821 0.088 Uiso 1 1 calc R
C31 C -1.3052(4) -0.9587(3) -0.30174(13) 0.0283(8) Uani 1 1 d .
H31A H -1.3015 -0.9833 -0.3328 0.034 Uiso 1 1 calc R
C32 C -1.3150(4) -1.0371(3) -0.26613(13) 0.0251(8) Uani 1 1 d .
C33 C -1.3145(5) -1.1536(3) -0.27912(15) 0.0342(10) Uani 1 1 d .
H33A H -1.3537 -1.1958 -0.2535 0.051 Uiso 1 1 calc R
H33B H -1.2157 -1.1764 -0.2855 0.051 Uiso 1 1 calc R
H33C H -1.3735 -1.1642 -0.3068 0.051 Uiso 1 1 calc R
C34 C -1.3306(4) -1.0026(3) -0.22210(13) 0.0263(9) Uani 1 1 d .
H34A H -1.3440 -1.0530 -0.1979 0.032 Uiso 1 1 calc R

loop_
_atom_site_aniso_label
_atom_site_aniso_U_11
_atom_site_aniso_U_22
_atom_site_aniso_U_33
_atom_site_aniso_U_23
_atom_site_aniso_U_13
_atom_site_aniso_U_12
Br1 0.02610(19) 0.0375(2) 0.0527(2) 0.0072(2) 0.0054(2) -0.00265(19)
O1 0.0233(14) 0.0372(16) 0.0452(18) 0.0156(15) 0.0037(13) 0.0004(12)
C1 0.0167(17) 0.0258(17) 0.0239(19) 0.0041(17) -0.0038(17) 0.0014(13)
O2 0.0222(13) 0.0185(13) 0.0221(13) 0.0026(10) 0.0024(10) 0.0012(10)
C2 0.0249(19) 0.0256(19) 0.0144(18) 0.0020(16) 0.0014(15) -0.0014(16)
C3 0.0209(19) 0.0265(19) 0.024(2) 0.0018(17) -0.0016(16) -0.0020(16)
C4 0.0222(19) 0.0251(18) 0.022(2) -0.0018(16) -0.0037(16) -0.0013(15)
C5 0.036(2) 0.0277(19) 0.022(2) 0.0046(16) -0.0052(17) -0.0017(17)
C6 0.053(3) 0.038(2) 0.043(3) 0.011(2) 0.006(2) 0.011(2)
C7 0.055(3) 0.046(3) 0.041(2) 0.024(2) -0.002(2) 0.002(2)
C8 0.043(3) 0.052(3) 0.050(3) 0.010(2) -0.020(2) -0.004(2)
C9 0.033(2) 0.0272(16) 0.0208(18) 0.0023(14) 0.006(2) -0.007(2)
C10 0.026(2) 0.033(2) 0.022(2) -0.0025(17) 0.0068(16) -0.0013(16)
C11 0.029(2) 0.047(3) 0.039(2) 0.007(2) 0.0101(19) 0.0025(19)
C12 0.0247(19) 0.0220(18) 0.0213(19) 0.0015(16) -0.0006(15) 0.0038(14)
C13 0.0170(17) 0.0328(18) 0.0217(19) 0.0049(18) 0.0000(16) -0.0012(14)
C14 0.0167(16) 0.0273(19) 0.0224(19) 0.0032(17) -0.0008(14) 0.0066(16)
C15 0.0237(19) 0.0239(18) 0.030(2) 0.0019(17) -0.0030(16) 0.0030(16)
C16 0.026(2) 0.0231(18) 0.039(2) 0.0059(17) -0.0015(18) -0.0051(16)
C17 0.021(2) 0.042(2) 0.047(3) 0.013(2) -0.0018(18) -0.0043(17)
C18 0.038(2) 0.033(2) 0.050(3) 0.003(2) -0.002(2) -0.0092(18)
C19 0.024(2) 0.028(2) 0.041(2) 0.0083(19) -0.0046(18) 0.0022(17)
C20 0.042(2) 0.0219(19) 0.040(2) -0.0016(18) -0.004(2) 0.0025(17)
C21 0.050(3) 0.030(2) 0.029(2) 0.0001(19) 0.001(2) 0.0018(19)
C22 0.098(4) 0.038(3) 0.031(3) -0.008(2) 0.010(3) 0.003(3)
C23 0.037(2) 0.031(2) 0.0217(19) 0.0041(18) 0.0042(17) 0.0024(19)
C24 0.0160(17) 0.0216(17) 0.0220(19) 0.0043(15) -0.0009(15) 0.0018(14)
C25 0.0174(17) 0.0255(18) 0.0277(19) -0.0035(18) 0.0024(14) 0.0048(17)
C26 0.0246(19) 0.0309(19) 0.0185(18) 0.0025(16) 0.0036(16) 0.0053(16)
C27 0.043(2) 0.0342(19) 0.0211(18) 0.0041(18) 0.005(2) 0.0083(17)
C28 0.0333(19) 0.034(2) 0.033(2) 0.0088(19) -0.0053(17) 0.0074(16)
C29 0.041(2) 0.045(2) 0.047(2) 0.017(2) 0.020(2) 0.012(2)
C30 0.104(4) 0.049(3) 0.024(2) 0.008(2) 0.011(3) 0.022(3)
C31 0.028(2) 0.035(2) 0.0219(19) -0.0020(17) 0.0028(16) 0.0030(17)
C32 0.0182(18) 0.0245(19) 0.033(2) -0.0009(17) 0.0079(17) 0.0046(15)
C33 0.033(2) 0.031(2) 0.039(2) -0.0061(18) 0.005(2) -0.0012(18)
C34 0.0208(19) 0.028(2) 0.030(2) 0.0015(18) -0.0008(18) -0.0012(16)

loop_
_atom_type_symbol
_atom_type_description
_atom_type_scat_dispersion_real
_atom_type_scat_dispersion_imag
_atom_type_scat_source
C C 0.0033 0.0016 'International Tables Vol C Tables 4.2.6.8 and 6.1.1.4'
H H 0.0000 0.0000 'International Tables Vol C Tables 4.2.6.8 and 6.1.1.4'
O O 0.0106 0.0060 'International Tables Vol C Tables 4.2.6.8 and 6.1.1.4'
Cl Cl 0.1484 0.1585 'International Tables Vol C Tables 4.2.6.8 and 6.1.1.4'
Br Br -0.2901 2.4595 'International Tables Vol C Tables 4.2.6.8 and 6.1.1.4'

loop_
_geom_angle_atom_site_label_1
_geom_angle_atom_site_label_2
_geom_angle_atom_site_label_3
_geom_angle
C13 C1 C24 119.8(3)
C13 C1 C2 119.8(3)
C24 C1 C2 120.4(3)
C25 O2 C14 121.8(3)
C3 C2 C12 120.1(3)
C3 C2 C1 122.7(3)
C12 C2 C1 117.2(3)
O1 C3 C2 121.2(3)
O1 C3 C4 118.2(3)
C2 C3 C4 120.7(3)
C9 C4 C3 117.0(3)
C9 C4 C5 121.5(3)
C3 C4 C5 121.5(3)
C7 C5 C8 107.9(3)
C7 C5 C6 106.5(3)
C8 C5 C6 111.4(4)
C7 C5 C4 111.9(3)
C8 C5 C4 109.1(3)
C6 C5 C4 109.9(3)
C10 C9 C4 124.0(3)
C12 C10 C9 117.4(3)
C12 C10 C11 120.7(3)
C9 C10 C11 121.9(3)
C10 C12 C2 120.9(3)
C1 C13 C14 119.0(3)
C1 C13 C23 121.8(3)
C14 C13 C23 119.0(3)
O2 C14 C13 119.6(3)
O2 C14 C15 118.4(3)
C13 C14 C15 122.0(3)
C20 C15 C14 114.8(3)
C20 C15 C16 121.2(3)
C14 C15 C16 123.8(3)
C15 C16 C17 109.4(3)
C15 C16 C19 110.6(3)
C17 C16 C19 112.3(3)
C15 C16 C18 111.6(3)
C17 C16 C18 106.1(3)
C19 C16 C18 106.8(3)
C15 C20 C21 125.4(4)
C23 C21 C20 118.4(4)
C23 C21 C22 122.2(4)
C20 C21 C22 119.4(4)
C21 C23 C13 120.1(4)
C1 C24 C25 118.1(3)
C1 C24 C34 122.4(3)
C25 C24 C34 119.2(3)
O2 C25 C24 120.3(3)
O2 C25 C26 118.7(3)
C24 C25 C26 120.9(3)
C31 C26 C25 115.9(3)
C31 C26 C27 121.3(3)
C25 C26 C27 122.6(3)
C29 C27 C30 107.6(4)
C29 C27 C28 112.0(3)
C30 C27 C28 106.8(4)
C29 C27 C26 111.7(3)
C30 C27 C26 111.0(3)
C28 C27 C26 107.6(3)
C26 C31 C32 125.0(4)
C34 C32 C31 117.8(3)
C34 C32 C33 123.0(4)
C31 C32 C33 119.1(3)
C32 C34 C24 120.7(4)

loop_
_geom_bond_atom_site_label_1
_geom_bond_atom_site_label_2
_geom_bond_distance
O1 C3 1.362(5)
C1 C13 1.397(5)
C1 C24 1.407(5)
C1 C2 1.492(5)
O2 C25 1.352(4)
O2 C14 1.360(4)
C2 C3 1.394(5)
C2 C12 1.402(5)
C3 C4 1.401(5)
C4 C9 1.400(5)
C4 C5 1.541(5)
C5 C7 1.521(6)
C5 C8 1.529(6)
C5 C6 1.534(6)
C9 C10 1.390(5)
C10 C12 1.387(5)
C10 C11 1.508(5)
C13 C14 1.409(5)
C13 C23 1.427(5)
C14 C15 1.424(5)
C15 C20 1.372(5)
C15 C16 1.531(5)
C16 C17 1.533(6)
C16 C19 1.543(5)
C16 C18 1.545(5)
C20 C21 1.417(6)
C21 C23 1.362(5)
C21 C22 1.512(6)
C24 C25 1.411(5)
C24 C34 1.425(5)
C25 C26 1.424(5)
C26 C31 1.363(5)
C26 C27 1.549(5)
C27 C29 1.522(6)
C27 C30 1.531(6)
C27 C28 1.534(5)
C31 C32 1.426(5)
C32 C34 1.353(5)
C32 C33 1.506(5)
